data_1508374
loop_
_publ_author_name
'Mamat, Constantin'
'Flemming, Anke'
'K\"ockerling, Martin'

_publ_contact_author_address
;
Universit\"at Rostock
Institut f\"ur Chemie
Anorganische Festk\"orperchemie
Albert-Einstein-Str. 3a
D-18059 Rostock
Germany
;
_publ_contact_author_email Martin.Koeckerling@uni-rostock.de
_publ_contact_author_fax '++49 381 6382'
_publ_contact_author_phone '++49 381 6390'
_publ_section_title
;
 Synthesis and Molecular Structure of tert-Butyl
 4-(2-tert-butoxy-2-oxoethyl)piperazine-1-carboxylate
;
_journal_issue 1
_journal_name_full Crystals
_journal_page_first 90
_journal_page_last 95
_journal_paper_doi 10.3390/cryst2010090
_journal_volume 2
_journal_year 2012
_chemical_formula_moiety 'C15 H28 N2 O4'
_chemical_formula_sum 'C15 H28 N2 O4'
_chemical_formula_weight 300.39
_chemical_melting_point 375
_chemical_name_systematic
;
tert-Butyl 4-(2-tert-butoxy-2-oxoethyl)piperizine-1-carboxylate
;
_space_group_IT_number 14
_symmetry_cell_setting monoclinic
_symmetry_space_group_name_Hall '-P 2ybc'
_symmetry_space_group_name_H-M 'P 1 21/c 1'
_atom_sites_solution_hydrogens geom
_atom_sites_solution_primary direct
_atom_sites_solution_secondary difmap
_audit_creation_method 'ct.exe (M. K\"ockerling, 1996)'
_cell_angle_alpha 90.00
_cell_angle_beta 90.948(1)
_cell_angle_gamma 90.00
_cell_formula_units_Z 4
_cell_length_a 8.4007(2)
_cell_length_b 16.4716(4)
_cell_length_c 12.4876(3)
_cell_measurement_reflns_used 9141
_cell_measurement_temperature 173(2)
_cell_measurement_theta_max 34.34
_cell_measurement_theta_min 2.43
_cell_volume 1727.71(7)
_computing_cell_refinement 'Bruker SMART'
_computing_data_collection 'Bruker SMART'
_computing_data_reduction 'Bruker SAINT'
_computing_molecular_graphics 'Bruker SHELXTL'
_computing_structure_refinement 'SHELXL-97 (Sheldrick, 1997)'
_computing_structure_solution 'SHELXS-97 (Sheldrick, 1990)'
_diffrn_ambient_temperature 173(2)
_diffrn_measured_fraction_theta_full 0.976
_diffrn_measured_fraction_theta_max 0.976
_diffrn_measurement_device_type 'CCD area detector'
_diffrn_measurement_method 'phi and omega scans'
_diffrn_radiation_monochromator graphite
_diffrn_radiation_source 'fine-focus sealed tube'
_diffrn_radiation_type MoK\a
_diffrn_radiation_wavelength 0.71073
_diffrn_reflns_av_R_equivalents 0.0244
_diffrn_reflns_av_sigmaI/netI 0.0164
_diffrn_reflns_limit_h_max 13
_diffrn_reflns_limit_h_min -13
_diffrn_reflns_limit_k_max 25
_diffrn_reflns_limit_k_min -25
_diffrn_reflns_limit_l_max 19
_diffrn_reflns_limit_l_min -19
_diffrn_reflns_number 52521
_diffrn_reflns_theta_full 34.38
_diffrn_reflns_theta_max 34.38
_diffrn_reflns_theta_min 2.42
_exptl_absorpt_coefficient_mu 0.083
_exptl_absorpt_correction_T_max 0.9683
_exptl_absorpt_correction_T_min 0.9495
_exptl_absorpt_correction_type multi-scan
_exptl_absorpt_process_details 'Bruker-Nonius SADABS'
_exptl_crystal_colour colourless
_exptl_crystal_density_diffrn 1.155
_exptl_crystal_density_method 'not measured'
_exptl_crystal_description 'irregular block'
_exptl_crystal_F_000 656
_exptl_crystal_size_max 0.63
_exptl_crystal_size_mid 0.42
_exptl_crystal_size_min 0.39
_refine_diff_density_max 0.971
_refine_diff_density_min -0.522
_refine_diff_density_rms 0.064
_refine_ls_extinction_method none
_refine_ls_goodness_of_fit_ref 1.038
_refine_ls_hydrogen_treatment constr
_refine_ls_matrix_type full
_refine_ls_number_parameters 190
_refine_ls_number_reflns 7089
_refine_ls_number_restraints 0
_refine_ls_restrained_S_all 1.038
_refine_ls_R_factor_all 0.0801
_refine_ls_R_factor_gt 0.0629
_refine_ls_shift/su_max 0.001
_refine_ls_shift/su_mean 0.000
_refine_ls_structure_factor_coef Fsqd
_refine_ls_weighting_details 'calc w=1/[\s^2^(Fo^2^)+(0.1022P)^2^+0.7114P] where P=(Fo^2^+2Fc^2^)/3'
_refine_ls_weighting_scheme calc
_refine_ls_wR_factor_gt 0.1791
_refine_ls_wR_factor_ref 0.1969
_reflns_number_gt 5512
_reflns_number_total 7089
_reflns_threshold_expression >2sigma(I)
_cod_data_source_file C15H28N2O4_crystals-02-00090-s001_P21_c_DC118.cif
_cod_data_source_block CM016_chateigner_1508374
_cod_original_sg_symbol_H-M 'P 21/c'
_cod_database_code 1508374

loop_
_symmetry_equiv_pos_as_xyz
'x, y, z'
'-x, y+1/2, -z+1/2'
'-x, -y, -z'
'x, -y-1/2, z-1/2'

loop_
_atom_site_label
_atom_site_type_symbol
_atom_site_fract_x
_atom_site_fract_y
_atom_site_fract_z
_atom_site_U_iso_or_equiv
_atom_site_adp_type
_atom_site_occupancy
_atom_site_symmetry_multiplicity
_atom_site_calc_flag
_atom_site_refinement_flags
N1 N 1.02671(12) -0.05986(7) 0.19940(9) 0.0305(2) Uani 1 1 d .
C1 C 1.01733(15) -0.12272(8) 0.11725(11) 0.0339(3) Uani 1 1 d .
H1A H 0.9133 -0.1192 0.0791 0.041 Uiso 1 1 calc R
H1B H 1.0250 -0.1769 0.1514 0.041 Uiso 1 1 calc R
C2 C 1.15094(14) -0.11283(8) 0.03775(10) 0.0280(2) Uani 1 1 d .
H2A H 1.1489 -0.1587 -0.0134 0.034 Uiso 1 1 calc R
H2B H 1.1351 -0.0620 -0.0033 0.034 Uiso 1 1 calc R
N2 N 1.30529(11) -0.11041(6) 0.09364(7) 0.02338(18) Uani 1 1 d .
C3 C 1.30949(13) -0.04158(8) 0.16769(10) 0.0278(2) Uani 1 1 d .
H3A H 1.2899 0.0095 0.1277 0.033 Uiso 1 1 calc R
H3B H 1.4159 -0.0380 0.2026 0.033 Uiso 1 1 calc R
C4 C 1.18329(15) -0.05234(10) 0.25202(10) 0.0329(3) Uani 1 1 d .
H4A H 1.2063 -0.1016 0.2949 0.040 Uiso 1 1 calc R
H4B H 1.1840 -0.0050 0.3009 0.040 Uiso 1 1 calc R
C5 C 0.89242(13) -0.02310(7) 0.23412(9) 0.0236(2) Uani 1 1 d .
O1 O 0.92489(10) 0.02335(6) 0.32065(7) 0.02787(18) Uani 1 1 d .
O2 O 0.76147(10) -0.03113(6) 0.19168(8) 0.0330(2) Uani 1 1 d .
C6 C 0.80597(13) 0.07866(7) 0.36567(9) 0.0261(2) Uani 1 1 d .
C7 C 0.90163(16) 0.12163(9) 0.45318(11) 0.0337(3) Uani 1 1 d .
H7A H 0.9878 0.1528 0.4209 0.051 Uiso 1 1 calc R
H7B H 0.9469 0.0813 0.5027 0.051 Uiso 1 1 calc R
H7C H 0.8318 0.1584 0.4924 0.051 Uiso 1 1 calc R
C8 C 0.7510(2) 0.13936(11) 0.28209(14) 0.0502(4) Uani 1 1 d .
H8A H 0.6894 0.1113 0.2260 0.075 Uiso 1 1 calc R
H8B H 0.8439 0.1655 0.2504 0.075 Uiso 1 1 calc R
H8C H 0.6842 0.1806 0.3157 0.075 Uiso 1 1 calc R
C9 C 0.6707(2) 0.03060(13) 0.41422(16) 0.0544(5) Uani 1 1 d .
H9A H 0.6101 0.0031 0.3571 0.082 Uiso 1 1 calc R
H9B H 0.6003 0.0675 0.4527 0.082 Uiso 1 1 calc R
H9C H 0.7144 -0.0099 0.4641 0.082 Uiso 1 1 calc R
C10 C 1.43584(13) -0.10612(7) 0.01905(9) 0.0239(2) Uani 1 1 d .
H10A H 1.5299 -0.0824 0.0562 0.029 Uiso 1 1 calc R
H10B H 1.4055 -0.0693 -0.0405 0.029 Uiso 1 1 calc R
C11 C 1.48149(13) -0.18790(7) -0.02700(9) 0.0243(2) Uani 1 1 d .
O3 O 1.58426(11) -0.17561(5) -0.10558(7) 0.02950(19) Uani 1 1 d .
O4 O 1.43855(17) -0.25282(6) 0.00527(11) 0.0532(4) Uani 1 1 d .
C12 C 1.66642(15) -0.24297(8) -0.15977(11) 0.0317(3) Uani 1 1 d .
C13 C 1.5498(2) -0.30421(12) -0.20725(16) 0.0524(5) Uani 1 1 d .
H13A H 1.4981 -0.3338 -0.1493 0.079 Uiso 1 1 calc R
H13B H 1.6072 -0.3426 -0.2525 0.079 Uiso 1 1 calc R
H13C H 1.4691 -0.2757 -0.2505 0.079 Uiso 1 1 calc R
C14 C 1.7807(2) -0.28181(13) -0.08289(16) 0.0547(5) Uani 1 1 d .
H14A H 1.7217 -0.3088 -0.0260 0.082 Uiso 1 1 calc R
H14B H 1.8505 -0.2402 -0.0514 0.082 Uiso 1 1 calc R
H14C H 1.8451 -0.3219 -0.1207 0.082 Uiso 1 1 calc R
C15 C 1.7464(3) -0.19880(14) -0.2519(2) 0.0732(7) Uani 1 1 d .
H15A H 1.8218 -0.1587 -0.2229 0.110 Uiso 1 1 calc R
H15B H 1.6653 -0.1712 -0.2959 0.110 Uiso 1 1 calc R
H15C H 1.8035 -0.2381 -0.2959 0.110 Uiso 1 1 calc R

loop_
_atom_site_aniso_label
_atom_site_aniso_U_11
_atom_site_aniso_U_22
_atom_site_aniso_U_33
_atom_site_aniso_U_23
_atom_site_aniso_U_13
_atom_site_aniso_U_12
N1 0.0239(4) 0.0382(6) 0.0295(5) -0.0139(4) 0.0057(3) 0.0017(4)
C1 0.0294(5) 0.0335(6) 0.0393(6) -0.0161(5) 0.0128(5) -0.0070(4)
C2 0.0267(5) 0.0316(6) 0.0259(5) -0.0101(4) 0.0059(4) -0.0034(4)
N2 0.0241(4) 0.0239(4) 0.0224(4) -0.0039(3) 0.0072(3) 0.0008(3)
C3 0.0240(4) 0.0312(5) 0.0283(5) -0.0106(4) 0.0017(4) 0.0022(4)
C4 0.0269(5) 0.0481(7) 0.0240(5) -0.0101(5) 0.0025(4) 0.0082(5)
C5 0.0245(4) 0.0246(5) 0.0220(4) -0.0018(4) 0.0062(3) -0.0006(3)
O1 0.0253(4) 0.0340(4) 0.0243(4) -0.0081(3) 0.0010(3) 0.0085(3)
O2 0.0239(4) 0.0393(5) 0.0359(5) -0.0110(4) 0.0037(3) -0.0032(3)
C6 0.0231(4) 0.0294(5) 0.0258(5) -0.0062(4) 0.0029(4) 0.0059(4)
C7 0.0328(6) 0.0393(7) 0.0290(5) -0.0110(5) 0.0000(4) 0.0048(5)
C8 0.0683(11) 0.0438(8) 0.0378(7) -0.0048(6) -0.0148(7) 0.0280(8)
C9 0.0441(8) 0.0648(11) 0.0551(10) -0.0242(8) 0.0259(7) -0.0192(8)
C10 0.0259(4) 0.0200(4) 0.0262(5) -0.0030(3) 0.0088(4) -0.0009(3)
C11 0.0256(4) 0.0211(5) 0.0265(5) -0.0019(4) 0.0075(4) 0.0003(3)
O3 0.0335(4) 0.0226(4) 0.0329(4) -0.0033(3) 0.0159(3) 0.0015(3)
O4 0.0694(8) 0.0226(5) 0.0690(8) -0.0008(5) 0.0415(7) -0.0035(5)
C12 0.0317(5) 0.0297(6) 0.0341(6) -0.0080(4) 0.0088(4) 0.0069(4)
C13 0.0486(8) 0.0527(10) 0.0552(10) -0.0301(8) -0.0181(7) 0.0207(7)
C14 0.0474(8) 0.0601(11) 0.0560(10) -0.0209(8) -0.0188(7) 0.0269(8)
C15 0.0902(17) 0.0590(12) 0.0722(13) 0.0026(10) 0.0562(13) 0.0184(11)

loop_
_atom_type_symbol
_atom_type_description
_atom_type_scat_dispersion_real
_atom_type_scat_dispersion_imag
_atom_type_scat_source
C C 0.0033 0.0016 'International Tables Vol C Tables 4.2.6.8 and 6.1.1.4'
H H 0.0000 0.0000 'International Tables Vol C Tables 4.2.6.8 and 6.1.1.4'
N N 0.0061 0.0033 'International Tables Vol C Tables 4.2.6.8 and 6.1.1.4'
O O 0.0106 0.0060 'International Tables Vol C Tables 4.2.6.8 and 6.1.1.4'

loop_
_geom_angle_atom_site_label_1
_geom_angle_atom_site_label_2
_geom_angle_atom_site_label_3
_geom_angle
C5 N1 C1 120.37(10)
C5 N1 C4 124.28(10)
C1 N1 C4 114.39(10)
N1 C1 C2 110.58(10)
N1 C1 H1A 109.5
C2 C1 H1A 109.5
N1 C1 H1B 109.5
C2 C1 H1B 109.5
H1A C1 H1B 108.1
N2 C2 C1 110.47(10)
N2 C2 H2A 109.6
C1 C2 H2A 109.6
N2 C2 H2B 109.6
C1 C2 H2B 109.6
H2A C2 H2B 108.1
C10 N2 C3 110.92(9)
C10 N2 C2 111.60(9)
C3 N2 C2 109.54(9)
N2 C3 C4 109.78(10)
N2 C3 H3A 109.7
C4 C3 H3A 109.7
N2 C3 H3B 109.7
C4 C3 H3B 109.7
H3A C3 H3B 108.2
N1 C4 C3 109.32(10)
N1 C4 H4A 109.8
C3 C4 H4A 109.8
N1 C4 H4B 109.8
C3 C4 H4B 109.8
H4A C4 H4B 108.3
O2 C5 O1 125.35(10)
O2 C5 N1 124.11(11)
O1 C5 N1 110.54(10)
C5 O1 C6 121.89(9)
O1 C6 C8 110.32(10)
O1 C6 C9 110.31(12)
C8 C6 C9 113.47(15)
O1 C6 C7 102.06(9)
C8 C6 C7 109.88(12)
C9 C6 C7 110.22(11)
C6 C7 H7A 109.5
C6 C7 H7B 109.5
H7A C7 H7B 109.5
C6 C7 H7C 109.5
H7A C7 H7C 109.5
H7B C7 H7C 109.5
C6 C8 H8A 109.5
C6 C8 H8B 109.5
H8A C8 H8B 109.5
C6 C8 H8C 109.5
H8A C8 H8C 109.5
H8B C8 H8C 109.5
C6 C9 H9A 109.5
C6 C9 H9B 109.5
H9A C9 H9B 109.5
C6 C9 H9C 109.5
H9A C9 H9C 109.5
H9B C9 H9C 109.5
N2 C10 C11 113.48(9)
N2 C10 H10A 108.9
C11 C10 H10A 108.9
N2 C10 H10B 108.9
C11 C10 H10B 108.9
H10A C10 H10B 107.7
O4 C11 O3 125.75(11)
O4 C11 C10 125.78(10)
O3 C11 C10 108.37(9)
C11 O3 C12 122.44(9)
O3 C12 C14 109.16(11)
O3 C12 C13 111.99(11)
C14 C12 C13 111.75(14)
O3 C12 C15 101.66(12)
C14 C12 C15 113.76(17)
C13 C12 C15 108.14(17)
C12 C13 H13A 109.5
C12 C13 H13B 109.5
H13A C13 H13B 109.5
C12 C13 H13C 109.5
H13A C13 H13C 109.5
H13B C13 H13C 109.5
C12 C14 H14A 109.5
C12 C14 H14B 109.5
H14A C14 H14B 109.5
C12 C14 H14C 109.5
H14A C14 H14C 109.5
H14B C14 H14C 109.5
C12 C15 H15A 109.5
C12 C15 H15B 109.5
H15A C15 H15B 109.5
C12 C15 H15C 109.5
H15A C15 H15C 109.5
H15B C15 H15C 109.5

loop_
_geom_bond_atom_site_label_1
_geom_bond_atom_site_label_2
_geom_bond_distance
N1 C5 1.3578(14)
N1 C1 1.4587(16)
N1 C4 1.4659(17)
C1 C2 1.5195(16)
C1 H1A 0.9900
C1 H1B 0.9900
C2 N2 1.4629(16)
C2 H2A 0.9900
C2 H2B 0.9900
N2 C10 1.4523(13)
N2 C3 1.4631(15)
C3 C4 1.5171(17)
C3 H3A 0.9900
C3 H3B 0.9900
C4 H4A 0.9900
C4 H4B 0.9900
C5 O2 1.2203(14)
C5 O1 1.3482(14)
O1 C6 1.4706(13)
C6 C8 1.512(2)
C6 C9 1.519(2)
C6 C7 1.5205(17)
C7 H7A 0.9800
C7 H7B 0.9800
C7 H7C 0.9800
C8 H8A 0.9800
C8 H8B 0.9800
C8 H8C 0.9800
C9 H9A 0.9800
C9 H9B 0.9800
C9 H9C 0.9800
C10 C11 1.5164(15)
C10 H10A 0.9900
C10 H10B 0.9900
C11 O4 1.2003(15)
C11 O3 1.3330(13)
O3 C12 1.4768(14)
C12 C14 1.491(2)
C12 C13 1.519(2)
C12 C15 1.526(2)
C13 H13A 0.9800
C13 H13B 0.9800
C13 H13C 0.9800
C14 H14A 0.9800
C14 H14B 0.9800
C14 H14C 0.9800
C15 H15A 0.9800
C15 H15B 0.9800
C15 H15C 0.9800

loop_
_cod_related_entry_id
_cod_related_entry_database
_cod_related_entry_code
1 ChemSpider 24609139
